data_8100570
loop_
_publ_author_name
'Neuman, Alain'
'Coindet-Benramdane, Mounia '
'Gillier,  H\'elene '
'Leroux,  Yves'
'ElManouni, Driss'
'Prang\'e, Thierry'

_publ_section_title
;
Crystal structure of (1-hydroxy-1-phosphono-pentyl)-phosphonic acid 
dimethyl ammonium salt, C~7~H~21~NO~7~P~2~, and of (1,8- dihydroxy-
1,8,8-tris-phosphono-octyl)-phosphonic acid bis-dimethylammonium salt 
tetra-hydrate, C~12~H~36~N~2~O~14~P~4~ &#x00B7; 4H~2~O, evidence for trapped 
alcaline species by bisphosphonic and tetraphosphonic acids in the 
crystalline state
;
_journal_issue 1
_journal_name_full 'Zeitschrift f\"ur Kristallographie - New Crystal Structures'
_journal_page_first 154
_journal_page_last 156
_journal_volume 217
_journal_year 2002
_chemical_formula_structural 'C7 H20 N O7 P2'
_chemical_formula_sum 'C7 H20 N O7 P2'
_chemical_formula_weight 292.18
_space_group_IT_number 2
_symmetry_cell_setting triclinic
_symmetry_space_group_name_Hall '-P 1'
_symmetry_space_group_name_H-M 'P -1'
_cell_angle_alpha 92.07(10)
_cell_angle_beta 95.90(10)
_cell_angle_gamma 110.45(10)
_cell_formula_units_Z 2
_cell_length_a 11.404(2)
_cell_length_b 10.426(2)
_cell_length_c 6.199(2)
_cell_measurement_temperature 291(2)
_cell_volume 684.9(3)
_diffrn_ambient_temperature 291(2)
_exptl_crystal_density_diffrn 1.417
_cod_database_code 8100570

loop_
_symmetry_equiv_pos_as_xyz
'x, y, z'
'-x, -y, -z'

loop_
_atom_site_label
_atom_site_type_symbol
_atom_site_fract_x
_atom_site_fract_y
_atom_site_fract_z
_atom_site_U_iso_or_equiv
_atom_site_adp_type
_atom_site_occupancy
_atom_site_calc_flag
_atom_site_refinement_flags
_atom_site_disorder_assembly
_atom_site_disorder_group
P1 P 0.38297(8) 0.08082(10) 0.15289(13) 0.0168(4) Uani 1 d . . .
P2 P 0.53859(8) 0.32164(10) -0.07145(14) 0.0176(4) Uani 1 d . . .
O12 O 0.2869(2) -0.0661(3) 0.0891(4) 0.0247(7) Uani 1 d D . .
H12O H 0.324(4) -0.139(3) 0.082(7) 0.030 Uiso 1 d D . .
O11 O 0.5106(2) 0.0840(3) 0.2379(4) 0.0220(7) Uani 1 d . . .
O13 O 0.3230(3) 0.1495(3) 0.3151(4) 0.0284(7) Uani 1 d . . .
O21 O 0.6384(2) 0.2673(3) -0.1274(4) 0.0240(7) Uani 1 d . . .
O22 O 0.5616(2) 0.3980(3) 0.1491(4) 0.0247(7) Uani 1 d . . .
O23 O 0.5233(3) 0.4147(3) -0.2589(4) 0.0243(7) Uani 1 d D . .
H23O H 0.490(4) 0.487(3) -0.209(7) 0.029 Uiso 1 d D . .
O1 O 0.3740(2) 0.0915(3) -0.2838(4) 0.0196(7) Uani 1 d D . .
H1O H 0.425(3) 0.030(4) -0.277(7) 0.024 Uiso 1 d D . .
C1 C 0.3851(3) 0.1787(4) -0.0912(5) 0.0161(9) Uani 1 d . . .
C2 C 0.2759(3) 0.2313(4) -0.1215(6) 0.0211(9) Uani 1 d . . .
H21 H 0.2832 0.2936 0.0032 0.025 Uiso 1 calc R . .
H22 H 0.2846 0.2838 -0.2487 0.025 Uiso 1 calc R . .
C3 C 0.1444(4) 0.1219(5) -0.1484(7) 0.0309(11) Uani 1 d . . .
H31 H 0.1407 0.0507 -0.2570 0.037 Uiso 1 calc R . .
H32 H 0.1292 0.0800 -0.0118 0.037 Uiso 1 calc R . .
C4 C 0.0409(4) 0.1779(5) -0.2161(8) 0.0377(12) Uani 1 d . . .
H41 H 0.0573 0.2214 -0.3511 0.045 Uiso 1 calc R . .
H42 H -0.0390 0.1019 -0.2438 0.045 Uiso 1 calc R . .
C5 C 0.0298(5) 0.2804(7) -0.0487(10) 0.0640(18) Uani 1 d . . .
H51 H 0.1022 0.3076 0.0595 0.077 Uiso 1 calc R . .
H52 H -0.0451 0.2392 0.0191 0.077 Uiso 1 calc R . .
H53 H 0.0251 0.3596 -0.1184 0.077 Uiso 1 calc R . .
N1 N 0.7185(3) 0.3460(4) 0.4759(5) 0.0285(9) Uani 1 d . . .
H1N1 H 0.6549 0.3360 0.3705 0.034 Uiso 1 calc R . .
H2N1 H 0.6845 0.3101 0.5947 0.034 Uiso 1 calc R . .
C1S C 0.7954(4) 0.2680(6) 0.4038(9) 0.0499(14) Uani 1 d . . .
H1S1 H 0.7432 0.1731 0.3719 0.060 Uiso 1 calc R . .
H1S2 H 0.8621 0.2756 0.5171 0.060 Uiso 1 calc R . .
H1S3 H 0.8309 0.3044 0.2755 0.060 Uiso 1 calc R . .
C2S C 0.7898(5) 0.4918(5) 0.5270(10) 0.0549(15) Uani 1 d . . .
H2S1 H 0.7348 0.5366 0.5724 0.066 Uiso 1 calc R . .
H2S2 H 0.8249 0.5315 0.4002 0.066 Uiso 1 calc R . .
H2S3 H 0.8566 0.5035 0.6421 0.066 Uiso 1 calc R . .

loop_
_atom_site_aniso_label
_atom_site_aniso_U_11
_atom_site_aniso_U_22
_atom_site_aniso_U_33
_atom_site_aniso_U_23
_atom_site_aniso_U_13
_atom_site_aniso_U_12
P1 0.0287(5) 0.0162(7) 0.0107(5) 0.0059(4) -0.0002(4) 0.0147(4)
P2 0.0285(5) 0.0121(7) 0.0159(5) 0.0057(5) -0.0006(4) 0.0124(4)
O12 0.0291(13) 0.0141(16) 0.0332(15) 0.0088(13) 0.0006(11) 0.0107(12)
O11 0.0321(14) 0.0202(16) 0.0185(12) 0.0035(12) -0.0044(10) 0.0173(12)
O13 0.0473(16) 0.0360(19) 0.0145(13) 0.0062(13) 0.0040(11) 0.0300(15)
O21 0.0314(14) 0.0176(16) 0.0308(14) 0.0098(13) 0.0064(11) 0.0167(12)
O22 0.0416(15) 0.0180(18) 0.0192(13) -0.0001(13) -0.0071(11) 0.0196(13)
O23 0.0429(15) 0.0192(17) 0.0194(13) 0.0123(13) 0.0039(11) 0.0206(13)
O1 0.0377(14) 0.0181(17) 0.0091(11) -0.0021(11) -0.0048(10) 0.0200(13)
C1 0.0314(18) 0.012(2) 0.0105(16) 0.0014(16) -0.0003(13) 0.0155(16)
C2 0.0301(19) 0.018(2) 0.0192(17) 0.0056(17) -0.0011(14) 0.0141(17)
C3 0.0300(19) 0.026(3) 0.039(2) 0.011(2) -0.0011(17) 0.0131(18)
C4 0.029(2) 0.040(3) 0.046(3) 0.013(2) -0.0020(18) 0.016(2)
C5 0.051(3) 0.083(5) 0.072(4) 0.000(4) 0.005(3) 0.043(3)
N1 0.0301(16) 0.033(2) 0.0210(16) 0.0063(16) -0.0031(13) 0.0107(16)
C1S 0.037(2) 0.062(4) 0.050(3) -0.011(3) -0.008(2) 0.023(3)
C2S 0.060(3) 0.033(3) 0.061(3) 0.010(3) 0.008(3) 0.003(3)

loop_
_geom_bond_atom_site_label_1
_geom_bond_atom_site_label_2
_geom_bond_distance
_geom_bond_site_symmetry_2
_geom_bond_publ_flag
P1 O11 1.485(3) . ?
P1 O12 1.548(3) . ?
P1 O13 1.556(3) . ?
P1 C1 1.852(3) . ?
P2 O21 1.501(3) . ?
P2 O22 1.508(3) . ?
P2 O23 1.575(3) . ?
P2 C1 1.849(4) . ?
O1 C1 1.441(5) . ?
C1 C2 1.524(5) . ?
C2 C3 1.522(6) . ?
C3 C4 1.520(6) . ?
C4 C5 1.509(8) . ?
N1 C2S 1.456(7) . ?
N1 C1S 1.478(6) . ?
